data_4300315
loop_
_publ_author_name
'Monga, Vishakha'
'Patrick, Brian O.'
'Orvig, Chris'

_publ_section_title
;
 Group 13 and Lanthanide Complexes with Mixed O,S Anionic Ligands Derived
 from Maltol
;
_journal_coden_ASTM INOCAJ
_journal_issue 8
_journal_name_full 'Inorganic Chemistry'
_journal_page_first 2666
_journal_page_last 2677
_journal_paper_doi 10.1021/ic048693y
_journal_volume 44
_journal_year 2005
_chemical_formula_sum 'C14 H20 N2 O4 S2'
_chemical_formula_weight 344.44
_space_group_IT_number 15
_symmetry_cell_setting monoclinic
_symmetry_space_group_name_Hall '-C 2yc'
_symmetry_space_group_name_H-M 'C 1 2/c 1'
_cell_angle_alpha 90
_cell_angle_beta 112.854(4)
_cell_angle_gamma 90
_cell_formula_units_Z 4
_cell_length_a 14.921(1)
_cell_length_b 11.7657(8)
_cell_length_c 9.875(1)
_cell_measurement_temperature 173.2
_cell_volume 1597.6(2)
_diffrn_ambient_temperature 173.2
_exptl_crystal_density_diffrn 1.432
_cod_duplicate_entry 4300935
_cod_original_sg_symbol_H-M 'C 2/c'
_cod_database_code 4300315

loop_
_symmetry_equiv_pos_as_xyz
'  +x,  +y,  +z'
'1/2+x,1/2+y,  +z'
'  -x,  +y,1/2-z'
1/2-x,1/2+y,1/2-z
'  -x,  -y,  -z'
'1/2-x,1/2-y,  -z'
'  +x,  -y,1/2+z'
1/2+x,1/2-y,1/2+z

loop_
_atom_site_label
_atom_site_fract_x
_atom_site_fract_y
_atom_site_fract_z
_atom_site_U_iso_or_equiv
_atom_site_occupancy
_atom_site_refinement_flags
_atom_site_adp_type
_atom_site_calc_flag
_atom_site_calc_attached_atom
S(1) 0.42563(3) 0.45351(3) 0.70156(4) 0.0163(1) 1.000 . Uani d ?
O(1) 0.23693(8) 0.49988(9) 0.5017(1) 0.0193(3) 1.000 . Uani d ?
O(2) 0.0430(1) 0.4600(1) 0.4053(1) 0.0263(4) 1.000 . Uani d ?
N(1) 0.33503(9) 0.7306(1) 0.3632(1) 0.0176(3) 1.000 . Uani d ?
C(1) 0.3979(1) 0.5642(1) 0.5714(2) 0.0142(3) 1.000 . Uani d ?
C(2) 0.2966(1) 0.5695(1) 0.4822(1) 0.0143(3) 1.000 . Uani d ?
C(3) 0.2678(1) 0.6561(1) 0.3725(2) 0.0162(4) 1.000 . Uani d ?
C(4) 0.4305(1) 0.7247(1) 0.4506(2) 0.0203(4) 1.000 . Uani d ?
C(5) 0.4636(1) 0.6403(1) 0.5549(2) 0.0182(4) 1.000 . Uani d ?
C(6) 0.1646(1) 0.6642(1) 0.2673(2) 0.0240(4) 1.000 . Uani d ?
C(7) 0.3042(1) 0.8206(1) 0.2492(2) 0.0268(4) 1.000 . Uani d ?
H(2C) 0.027(3) 0.471(3) 0.341(4) 0.014 0.500 . Uiso d ?
H(2A) 0.104(2) 0.479(2) 0.439(2) 0.048(6) 1.000 . Uiso d ?
H(2B) 0.020(3) 0.488(3) 0.456(4) 0.014(7) 0.500 . Uiso d ?
H(4) 0.4762 0.7804 0.4398 0.024 1.000 . Uiso c ?
H(5) 0.5329 0.6343 0.6170 0.021 1.000 . Uiso c ?
H(6B) 0.1277 0.6003 0.2834 0.029 1.000 . Uiso c ?
H(6C) 0.1616 0.6617 0.1665 0.029 1.000 . Uiso c ?
H(6A) 0.1366 0.7358 0.2832 0.029 1.000 . Uiso c ?
H(7A) 0.3610 0.8653 0.2552 0.032 1.000 . Uiso c ?
H(7B) 0.2567 0.8703 0.2654 0.032 1.000 . Uiso c ?
H(7C) 0.2747 0.7855 0.1518 0.032 1.000 . Uiso c ?

loop_
_atom_site_aniso_label
_atom_site_aniso_U_11
_atom_site_aniso_U_22
_atom_site_aniso_U_33
_atom_site_aniso_U_12
_atom_site_aniso_U_13
_atom_site_aniso_U_23
S(1) 0.0117(2) 0.0198(2) 0.0147(2) -0.0017(1) 0.0023(1) 0.0021(1)
O(1) 0.0133(6) 0.0229(6) 0.0197(5) -0.0045(4) 0.0041(4) 0.0011(4)
O(2) 0.0141(7) 0.0419(8) 0.0219(7) -0.0035(5) 0.0060(6) -0.0002(6)
N(1) 0.0244(8) 0.0147(6) 0.0140(6) 0.0001(5) 0.0078(5) 0.0008(5)
C(1) 0.0149(7) 0.0167(7) 0.0099(6) 0.0000(5) 0.0035(5) -0.0014(5)
C(2) 0.0154(8) 0.0152(7) 0.0117(6) -0.0007(5) 0.0045(6) -0.0035(5)
C(3) 0.0165(8) 0.0178(7) 0.0138(6) 0.0011(5) 0.0051(6) -0.0029(5)
C(4) 0.0237(8) 0.0179(7) 0.0188(7) -0.0051(6) 0.0077(6) -0.0022(6)
C(5) 0.0166(8) 0.0216(7) 0.0135(7) -0.0036(6) 0.0026(6) -0.0027(6)
C(6) 0.0179(9) 0.0251(8) 0.0231(8) 0.0042(6) 0.0015(7) 0.0057(6)
C(7) 0.034(1) 0.0222(8) 0.0246(8) 0.0026(7) 0.0114(7) 0.0094(7)

loop_
_geom_bond_atom_site_label_1
_geom_bond_atom_site_label_2
_geom_bond_distance
_geom_bond_site_symmetry_1
_geom_bond_site_symmetry_2
_geom_bond_publ_flag
S(1) S(1) 2.0472(7) . 2_656 yes
S(1) C(1) 1.763(1) . . yes
O(1) C(2) 1.278(2) . . yes
O(2) H(2C) 0.60(4) . . no
O(2) H(2A) 0.87(3) . . no
O(2) H(2B) 0.78(4) . . no
N(1) C(3) 1.362(2) . . yes
N(1) C(4) 1.351(2) . . yes
N(1) C(7) 1.482(2) . . yes
C(1) C(2) 1.424(2) . . yes
C(1) C(5) 1.383(2) . . yes
C(2) C(3) 1.427(2) . . yes
C(3) C(6) 1.489(2) . . yes
C(4) C(5) 1.377(2) . . yes
C(4) H(4) 0.98 . . no
C(5) H(5) 0.98 . . no
C(6) H(6B) 0.98 . . no
C(6) H(6C) 0.98 . . no
C(6) H(6A) 0.98 . . no
C(7) H(7A) 0.98 . . no
C(7) H(7B) 0.98 . . no
C(7) H(7C) 0.98 . . no
